data_7114323
loop_
_publ_author_name
'Chan, Hoi-Shan'
'Li, Hung-Wing'
'Xie, Zuowei'

_publ_section_title
;
 Synthesis and structural characterization of imido--lanthanide complexes
 with a metal--nitrogen multiple bond
;
_journal_issue 6
_journal_name_full 'Chemical Communications'
_journal_page_first 652
_journal_paper_doi 10.1039/b110793c
_journal_year 2002
_chemical_formula_sum 'C91 H137 Li4 N6 Na2 O4 Yb2'
_chemical_formula_weight 1798.89
_chemical_name_systematic
; 
? 
;
_space_group_IT_number 60
_symmetry_cell_setting orthorhombic
_symmetry_space_group_name_Hall '-P 2n 2ab'
_symmetry_space_group_name_H-M 'P b c n'
_atom_sites_solution_hydrogens geom
_atom_sites_solution_primary direct
_atom_sites_solution_secondary difmap
_audit_creation_method SHELXL-97
_cell_angle_alpha 90.00
_cell_angle_beta 90.00
_cell_angle_gamma 90.00
_cell_formula_units_Z 4
_cell_length_a 17.912(4)
_cell_length_b 25.454(5)
_cell_length_c 22.850(5)
_cell_measurement_temperature 293(2)
_cell_volume 10418(4)
_computing_structure_refinement 'SHELXL-97 (Sheldrick, 1997)'
_computing_structure_solution 'SHELXS-97 (Sheldrick, 1990)'
_diffrn_ambient_temperature 293(2)
_diffrn_measured_fraction_theta_full 0.915
_diffrn_measured_fraction_theta_max 0.915
_diffrn_radiation_monochromator graphite
_diffrn_radiation_source 'fine-focus sealed tube'
_diffrn_radiation_type MoK\a
_diffrn_radiation_wavelength 0.71073
_diffrn_reflns_av_R_equivalents 0.1126
_diffrn_reflns_av_sigmaI/netI 0.0756
_diffrn_reflns_limit_h_max 19
_diffrn_reflns_limit_h_min -19
_diffrn_reflns_limit_k_max 27
_diffrn_reflns_limit_k_min -27
_diffrn_reflns_limit_l_max 24
_diffrn_reflns_limit_l_min 0
_diffrn_reflns_number 18983
_diffrn_reflns_theta_full 25.00
_diffrn_reflns_theta_max 25.00
_diffrn_reflns_theta_min 1.60
_exptl_absorpt_coefficient_mu 1.836
_exptl_absorpt_correction_T_max 1.000
_exptl_absorpt_correction_T_min 0.871
_exptl_absorpt_correction_type SADABS
_exptl_crystal_colour red
_exptl_crystal_density_diffrn 1.147
_exptl_crystal_density_method 'not measured'
_exptl_crystal_description prism
_exptl_crystal_F_000 3724
_exptl_crystal_size_max 0.50
_exptl_crystal_size_mid 0.32
_exptl_crystal_size_min 0.22
_refine_diff_density_max 1.302
_refine_diff_density_min -1.205
_refine_diff_density_rms 0.133
_refine_ls_extinction_coef 0.00091(4)
_refine_ls_extinction_expression Fc^*^=kFc[1+0.001xFc^2^\l^3^/sin(2\q)]^-1/4^
_refine_ls_extinction_method SHELXL
_refine_ls_goodness_of_fit_ref 1.183
_refine_ls_hydrogen_treatment mixed
_refine_ls_matrix_type full
_refine_ls_number_parameters 504
_refine_ls_number_reflns 6245
_refine_ls_number_restraints 24
_refine_ls_restrained_S_all 1.187
_refine_ls_R_factor_all 0.0823
_refine_ls_R_factor_gt 0.0710
_refine_ls_shift/su_max 0.00
_refine_ls_shift/su_mean 0.00
_refine_ls_structure_factor_coef Fsqd
_refine_ls_weighting_details 'calc w=1/[\s^2^(Fo^2^)+(0.1064P)^2^+6.5561P] where P=(Fo^2^+2Fc^2^)/3'
_refine_ls_weighting_scheme calc
_refine_ls_wR_factor_gt 0.1790
_refine_ls_wR_factor_ref 0.1874
_reflns_number_gt 5667
_reflns_number_total 6245
_reflns_threshold_expression >2sigma(I)
_cod_data_source_file b110793c.txt
_cod_data_source_block complex_3.(0.5C6H6)
_cod_original_sg_symbol_H-M Pbcn
_cod_database_code 7114323

loop_
_symmetry_equiv_pos_as_xyz
'x, y, z'
'-x+1/2, -y+1/2, z+1/2'
'-x, y, -z+1/2'
'x+1/2, -y+1/2, -z'
'-x, -y, -z'
'x-1/2, y-1/2, -z-1/2'
'x, -y, z-1/2'
'-x-1/2, y-1/2, z'

loop_
_atom_site_label
_atom_site_type_symbol
_atom_site_fract_x
_atom_site_fract_y
_atom_site_fract_z
_atom_site_U_iso_or_equiv
_atom_site_adp_type
_atom_site_occupancy
_atom_site_symmetry_multiplicity
_atom_site_calc_flag
_atom_site_refinement_flags
Yb1 Yb 0.911750(5) 0.152849(4) 0.223120(4) 0.05688(4) Uani 1 1 d .
Na1 Na 0.79572(6) 0.08305(4) 0.32856(4) 0.0891(4) Uani 1 1 d .
Li1 Li 0.9834(2) 0.2046(2) 0.13117(19) 0.0950(16) Uani 1 1 d .
Li2 Li 0.7799(3) 0.1695(2) 0.1630(2) 0.0917(16) Uani 1 1 d .
N1 N 1.03187(10) 0.15356(7) 0.18704(8) 0.0609(6) Uani 1 1 d .
N2 N 0.87811(10) 0.20647(8) 0.15706(8) 0.0736(7) Uani 1 1 d .
N3 N 0.80632(10) 0.11502(8) 0.22691(7) 0.0633(6) Uani 1 1 d .
O1 O 0.69363(8) 0.18630(7) 0.11453(8) 0.1134(7) Uani 1 1 d D
O2 O 0.74506(11) 0.00658(7) 0.36403(7) 0.1264(9) Uani 1 1 d D
C1 C 0.92404(12) 0.14384(9) 0.35900(10) 0.0609(7) Uani 1 1 d .
C2 C 0.87136(15) 0.18372(11) 0.37999(10) 0.0779(8) Uani 1 1 d .
C3 C 0.82649(15) 0.17319(12) 0.42953(11) 0.0897(10) Uani 1 1 d .
H3A H 0.7939 0.1990 0.4430 0.108 Uiso 1 1 calc R
C4 C 0.82966(16) 0.12637(13) 0.45806(11) 0.0983(11) Uani 1 1 d .
H4A H 0.7987 0.1200 0.4900 0.118 Uiso 1 1 calc R
C5 C 0.87923(15) 0.08843(12) 0.43926(10) 0.0856(9) Uani 1 1 d .
H5A H 0.8810 0.0564 0.4587 0.103 Uiso 1 1 calc R
C6 C 0.92600(13) 0.09679(11) 0.39248(10) 0.0705(8) Uani 1 1 d .
C7 C 0.86630(13) 0.23841(9) 0.35043(12) 0.1015(11) Uani 1 1 d D
C8 C 0.7894(2) 0.26460(15) 0.3546(2) 0.1715(19) Uani 1 1 d .
H8A H 0.7536 0.2443 0.3329 0.257 Uiso 1 1 calc R
H8B H 0.7921 0.2994 0.3387 0.257 Uiso 1 1 calc R
H8C H 0.7743 0.2664 0.3949 0.257 Uiso 1 1 calc R
C9 C 0.9140(3) 0.27679(18) 0.3882(2) 0.104(2) Uiso 0.40 1 d PD
C9' C 0.93252(19) 0.27583(16) 0.3521(3) 0.1231(19) Uiso 0.60 1 d PD
C10 C 0.97896(15) 0.05393(10) 0.37338(10) 0.0813(9) Uani 1 1 d .
H10A H 1.0242 0.0715 0.3593 0.098 Uiso 1 1 calc R
C11 C 1.00408(18) 0.01540(13) 0.42279(11) 0.1206(13) Uani 1 1 d .
H11A H 1.0232 0.0351 0.4553 0.181 Uiso 1 1 calc R
H11B H 1.0423 -0.0075 0.4081 0.181 Uiso 1 1 calc R
H11C H 0.9621 -0.0052 0.4354 0.181 Uiso 1 1 calc R
C12 C 0.94888(19) 0.02109(12) 0.32160(11) 0.1008(11) Uani 1 1 d .
H12A H 0.9334 0.0442 0.2907 0.151 Uiso 1 1 calc R
H12B H 0.9071 0.0005 0.3344 0.151 Uiso 1 1 calc R
H12C H 0.9875 -0.0018 0.3075 0.151 Uiso 1 1 calc R
C13 C 0.87257(13) 0.24423(10) 0.11271(11) 0.0762(8) Uani 1 1 d .
C14 C 0.88213(15) 0.22920(12) 0.05259(12) 0.0933(10) Uani 1 1 d .
C15 C 0.87375(18) 0.26742(13) 0.00886(13) 0.1199(13) Uani 1 1 d .
H15A H 0.8767 0.2575 -0.0302 0.144 Uiso 1 1 calc R
C16 C 0.8613(2) 0.31905(14) 0.02244(16) 0.1393(14) Uani 1 1 d .
H16A H 0.8574 0.3440 -0.0071 0.167 Uiso 1 1 calc R
C17 C 0.8545(2) 0.33363(13) 0.07963(15) 0.1224(14) Uani 1 1 d .
H17A H 0.8455 0.3687 0.0887 0.147 Uiso 1 1 calc R
C18 C 0.86065(17) 0.29735(12) 0.12421(12) 0.1002(11) Uani 1 1 d .
C19 C 0.89439(17) 0.17228(14) 0.03435(13) 0.1036(11) Uani 1 1 d .
H19A H 0.9009 0.1512 0.0699 0.124 Uiso 1 1 calc R
C20 C 0.9665(2) 0.16639(15) -0.00369(15) 0.1351(16) Uani 1 1 d .
H20A H 1.0089 0.1783 0.0182 0.203 Uiso 1 1 calc R
H20B H 0.9615 0.1871 -0.0386 0.203 Uiso 1 1 calc R
H20C H 0.9732 0.1301 -0.0141 0.203 Uiso 1 1 calc R
C21 C 0.8268(2) 0.15050(16) 0.0007(2) 0.177(2) Uani 1 1 d .
H21A H 0.7828 0.1537 0.0245 0.265 Uiso 1 1 calc R
H21B H 0.8352 0.1142 -0.0085 0.265 Uiso 1 1 calc R
H21C H 0.8201 0.1701 -0.0348 0.265 Uiso 1 1 calc R
C22 C 0.8522(2) 0.31584(13) 0.18658(17) 0.1277(14) Uani 1 1 d .
H22A H 0.8617 0.2845 0.2103 0.153 Uiso 1 1 calc R
C23 C 0.7797(4) 0.3342(3) 0.2058(3) 0.262(4) Uani 1 1 d .
H23A H 0.7421 0.3096 0.1939 0.393 Uiso 1 1 calc R
H23B H 0.7696 0.3679 0.1886 0.393 Uiso 1 1 calc R
H23C H 0.7794 0.3373 0.2477 0.393 Uiso 1 1 calc R
C24 C 0.9079(3) 0.3558(2) 0.2086(3) 0.212(4) Uani 1 1 d .
H24A H 0.8971 0.3642 0.2486 0.317 Uiso 1 1 calc R
H24B H 0.9045 0.3871 0.1852 0.317 Uiso 1 1 calc R
H24C H 0.9574 0.3416 0.2057 0.317 Uiso 1 1 calc R
C25 C 0.73983(12) 0.08993(9) 0.22054(9) 0.0655(8) Uani 1 1 d .
C26 C 0.67159(12) 0.10528(11) 0.25304(11) 0.0716(8) Uani 1 1 d .
C27 C 0.60666(13) 0.07677(13) 0.24490(14) 0.0963(11) Uani 1 1 d .
H27A H 0.5656 0.0856 0.2678 0.116 Uiso 1 1 calc R
C28 C 0.59820(16) 0.03612(14) 0.20519(15) 0.1106(12) Uani 1 1 d .
H28A H 0.5523 0.0202 0.1986 0.133 Uiso 1 1 calc R
C29 C 0.66033(15) 0.02103(12) 0.17661(11) 0.0912(10) Uani 1 1 d .
H29A H 0.6566 -0.0075 0.1514 0.109 Uiso 1 1 calc R
C30 C 0.72908(12) 0.04482(10) 0.18207(10) 0.0685(7) Uani 1 1 d .
C31 C 0.67353(19) 0.15243(12) 0.29398(14) 0.0994(12) Uani 1 1 d .
H31A H 0.7260 0.1616 0.3004 0.119 Uiso 1 1 calc R
C32 C 0.6343(2) 0.20142(15) 0.26614(16) 0.1292(15) Uani 1 1 d .
H32A H 0.5815 0.1992 0.2727 0.194 Uiso 1 1 calc R
H32B H 0.6441 0.2021 0.2248 0.194 Uiso 1 1 calc R
H32C H 0.6534 0.2329 0.2838 0.194 Uiso 1 1 calc R
C33 C 0.63852(19) 0.14150(15) 0.35392(15) 0.1260(15) Uani 1 1 d .
H33A H 0.5923 0.1604 0.3573 0.189 Uiso 1 1 calc R
H33B H 0.6721 0.1527 0.3842 0.189 Uiso 1 1 calc R
H33C H 0.6292 0.1045 0.3579 0.189 Uiso 1 1 calc R
C34 C 0.79548(15) 0.02471(11) 0.14819(10) 0.0800(9) Uani 1 1 d .
H34A H 0.8323 0.0532 0.1470 0.096 Uiso 1 1 calc R
C35 C 0.8311(2) -0.02049(15) 0.17876(17) 0.1550(18) Uani 1 1 d .
H35A H 0.8414 -0.0110 0.2186 0.232 Uiso 1 1 calc R
H35B H 0.8770 -0.0294 0.1594 0.232 Uiso 1 1 calc R
H35C H 0.7980 -0.0501 0.1780 0.232 Uiso 1 1 calc R
C36 C 0.7777(2) 0.0096(2) 0.08359(14) 0.183(2) Uani 1 1 d .
H36A H 0.7538 0.0386 0.0644 0.275 Uiso 1 1 calc R
H36B H 0.7451 -0.0204 0.0830 0.275 Uiso 1 1 calc R
H36C H 0.8232 0.0011 0.0635 0.275 Uiso 1 1 calc R
C37 C 0.63254(12) 0.15249(8) 0.10449(15) 0.1442(17) Uani 1 1 d D
H37A H 0.6176 0.1354 0.1406 0.173 Uiso 1 1 calc R
H37B H 0.6458 0.1256 0.0762 0.173 Uiso 1 1 calc R
C38 C 0.56998(11) 0.18619(10) 0.08129(18) 0.269(3) Uani 1 1 d D
H38A H 0.5333 0.1929 0.1116 0.323 Uiso 1 1 calc R
H38B H 0.5454 0.1691 0.0486 0.323 Uiso 1 1 calc R
C39 C 0.60660(12) 0.23686(9) 0.06190(15) 0.240(3) Uani 1 1 d D
H39A H 0.6075 0.2392 0.0195 0.288 Uiso 1 1 calc R
H39B H 0.5798 0.2669 0.0773 0.288 Uiso 1 1 calc R
C40 C 0.68499(12) 0.23496(10) 0.08605(15) 0.1668(18) Uani 1 1 d D
H40A H 0.7211 0.2383 0.0546 0.200 Uiso 1 1 calc R
H40B H 0.6928 0.2635 0.1135 0.200 Uiso 1 1 calc R
C41 C 0.70361(18) -0.02408(10) 0.32434(9) 0.1711(19) Uani 1 1 d D
H41A H 0.7367 -0.0408 0.2964 0.205 Uiso 1 1 calc R
H41B H 0.6686 -0.0022 0.3030 0.205 Uiso 1 1 calc R
C42 C 0.66241(15) -0.06487(10) 0.35919(10) 0.222(3) Uani 1 1 d D
H42A H 0.6714 -0.0996 0.3433 0.266 Uiso 1 1 calc R
H42B H 0.6091 -0.0581 0.3585 0.266 Uiso 1 1 calc R
C43 C 0.69235(18) -0.06085(10) 0.42114(9) 0.213(2) Uani 1 1 d D
H43A H 0.7204 -0.0922 0.4313 0.256 Uiso 1 1 calc R
H43B H 0.6517 -0.0567 0.4488 0.256 Uiso 1 1 calc R
C44 C 0.74288(17) -0.01267(10) 0.42183(10) 0.205(2) Uani 1 1 d D
H44A H 0.7231 0.0138 0.4481 0.246 Uiso 1 1 calc R
H44B H 0.7926 -0.0221 0.4349 0.246 Uiso 1 1 calc R
C45 C 0.5187(2) 0.02561(9) 0.0493(2) 0.217(3) Uani 1 1 d D
C46 C 0.5554(3) -0.02160(12) 0.03924(18) 0.207(4) Uiso 0.50 1 d PD
C46' C 0.5214(6) -0.02872(11) 0.05141(14) 0.180(4) Uiso 0.50 1 d PD
C47 C 0.5222(3) -0.05210(16) -0.00381(12) 0.252(3) Uani 1 1 d D

loop_
_atom_site_aniso_label
_atom_site_aniso_U_11
_atom_site_aniso_U_22
_atom_site_aniso_U_33
_atom_site_aniso_U_23
_atom_site_aniso_U_13
_atom_site_aniso_U_12
Yb1 0.05187(6) 0.06567(7) 0.05310(6) 0.00618(4) -0.00336(4) -0.00166(4)
Na1 0.0831(6) 0.1082(7) 0.0760(5) 0.0259(5) -0.0082(5) -0.0127(6)
Li1 0.045(2) 0.146(4) 0.094(3) 0.047(3) 0.008(2) 0.003(2)
Li2 0.092(3) 0.094(3) 0.089(3) 0.020(2) -0.026(2) -0.010(3)
N1 0.0622(11) 0.0712(12) 0.0493(9) -0.0019(8) 0.0029(9) -0.0022(9)
N2 0.0580(10) 0.0866(13) 0.0761(12) 0.0166(10) -0.0020(10) 0.0006(11)
N3 0.0585(10) 0.0672(12) 0.0643(11) 0.0064(9) -0.0054(9) -0.0063(10)
O1 0.0767(10) 0.1289(15) 0.1344(13) 0.0568(12) -0.0390(10) -0.0133(11)
O2 0.1621(19) 0.1230(16) 0.0942(12) 0.0322(12) -0.0138(14) -0.0307(15)
C1 0.0510(12) 0.0805(16) 0.0511(12) -0.0038(11) -0.0046(10) -0.0036(11)
C2 0.0829(16) 0.0834(16) 0.0676(13) -0.0162(13) -0.0053(13) 0.0044(15)
C3 0.0885(17) 0.107(2) 0.0732(15) -0.0186(15) 0.0206(14) 0.0018(16)
C4 0.0924(18) 0.138(2) 0.0646(14) 0.0059(17) 0.0277(14) -0.0042(19)
C5 0.0864(16) 0.110(2) 0.0607(13) 0.0154(14) 0.0208(13) -0.0037(16)
C6 0.0648(13) 0.0884(17) 0.0584(12) 0.0000(13) -0.0005(12) -0.0021(12)
C7 0.116(2) 0.0874(18) 0.1008(19) -0.0032(16) 0.0207(17) 0.0377(16)
C8 0.121(3) 0.117(3) 0.277(5) 0.009(3) -0.066(3) 0.014(2)
C10 0.0848(16) 0.0842(17) 0.0749(14) 0.0274(12) 0.0048(13) 0.0148(14)
C11 0.120(2) 0.138(3) 0.1042(18) 0.0538(17) -0.002(2) 0.028(2)
C12 0.121(2) 0.096(2) 0.0854(17) 0.0038(16) -0.0002(18) 0.0265(18)
C13 0.0615(13) 0.0821(16) 0.0851(15) 0.0245(13) -0.0175(12) 0.0005(13)
C14 0.0782(15) 0.123(2) 0.0788(15) 0.0287(15) -0.0202(14) -0.0288(16)
C15 0.129(2) 0.143(3) 0.0876(17) 0.0427(18) -0.0340(18) -0.018(2)
C16 0.152(3) 0.118(2) 0.148(2) 0.0756(19) -0.040(2) -0.021(2)
C17 0.149(3) 0.101(2) 0.118(2) 0.0306(19) -0.019(2) 0.007(2)
C18 0.109(2) 0.0893(19) 0.1024(18) 0.0351(16) -0.0137(17) 0.0022(17)
C19 0.115(2) 0.117(2) 0.0789(18) 0.0181(18) -0.0144(17) -0.0239(19)
C20 0.129(3) 0.165(3) 0.111(2) 0.022(2) -0.007(2) 0.004(3)
C21 0.110(3) 0.208(4) 0.212(4) -0.074(3) 0.008(3) -0.056(2)
C22 0.146(3) 0.0792(19) 0.158(3) 0.031(2) 0.002(2) 0.0340(19)
C23 0.201(5) 0.341(8) 0.243(5) -0.051(5) 0.069(4) 0.070(5)
C24 0.176(6) 0.238(7) 0.220(6) -0.066(4) 0.000(4) -0.005(4)
C25 0.0530(12) 0.0724(15) 0.0711(14) 0.0129(11) -0.0122(11) -0.0043(12)
C26 0.0499(12) 0.0907(17) 0.0744(14) 0.0118(14) 0.0001(12) 0.0047(13)
C27 0.0464(12) 0.139(3) 0.1036(18) 0.022(2) -0.0025(14) -0.0194(15)
C28 0.0882(17) 0.138(3) 0.106(2) -0.011(2) 0.0135(16) -0.0497(17)
C29 0.0941(17) 0.097(2) 0.0820(16) 0.0065(15) -0.0149(15) -0.0171(16)
C30 0.0526(11) 0.0835(15) 0.0693(13) 0.0025(12) -0.0067(11) -0.0156(12)
C31 0.085(2) 0.122(3) 0.0905(18) -0.0171(17) -0.0060(17) 0.0053(17)
C32 0.121(3) 0.112(3) 0.155(3) 0.008(2) -0.019(2) 0.021(2)
C33 0.105(2) 0.172(3) 0.101(2) -0.018(2) 0.028(2) -0.012(2)
C34 0.0811(15) 0.0912(18) 0.0676(13) -0.0128(13) -0.0021(13) -0.0048(15)
C35 0.175(3) 0.130(3) 0.159(3) 0.037(3) 0.050(3) 0.037(3)
C36 0.108(3) 0.349(6) 0.094(2) -0.037(3) -0.020(2) 0.038(3)
C37 0.095(2) 0.182(4) 0.156(3) 0.045(2) -0.057(2) -0.030(2)
C38 0.152(3) 0.258(5) 0.397(6) 0.175(4) -0.143(3) -0.052(3)
C39 0.131(3) 0.246(5) 0.343(6) 0.122(5) -0.084(4) -0.017(4)
C40 0.129(3) 0.141(3) 0.230(4) 0.080(3) -0.043(3) -0.008(3)
C41 0.234(4) 0.160(3) 0.119(3) 0.024(3) -0.018(3) -0.082(3)
C42 0.258(5) 0.220(5) 0.187(4) 0.038(4) -0.076(4) -0.089(4)
C43 0.232(5) 0.217(4) 0.191(4) 0.103(3) -0.054(4) -0.072(4)
C44 0.232(4) 0.240(4) 0.144(3) 0.091(3) -0.049(3) -0.114(3)
C45 0.226(5) 0.223(6) 0.201(4) -0.026(4) -0.088(4) -0.020(4)
C47 0.250(6) 0.267(7) 0.239(5) -0.056(5) -0.073(5) 0.009(5)

loop_
_atom_type_symbol
_atom_type_description
_atom_type_scat_dispersion_real
_atom_type_scat_dispersion_imag
_atom_type_scat_source
C C 0.0033 0.0016 'International Tables Vol C Tables 4.2.6.8 and 6.1.1.4'
H H 0.0000 0.0000 'International Tables Vol C Tables 4.2.6.8 and 6.1.1.4'
Li Li -0.0003 0.0001 'International Tables Vol C Tables 4.2.6.8 and 6.1.1.4'
N N 0.0061 0.0033 'International Tables Vol C Tables 4.2.6.8 and 6.1.1.4'
O O 0.0106 0.0060 'International Tables Vol C Tables 4.2.6.8 and 6.1.1.4'
Yb Yb -0.3850 5.5486 'International Tables Vol C Tables 4.2.6.8 and 6.1.1.4'
Na Na 0.0362 0.0249 'International Tables Vol C Tables 4.2.6.8 and 6.1.1.4'

loop_
_geom_angle_atom_site_label_1
_geom_angle_atom_site_label_2
_geom_angle_atom_site_label_3
_geom_angle
_geom_angle_site_symmetry_1
_geom_angle_site_symmetry_3
N2 Yb1 N3 93.91(7) . .
N2 Yb1 N1 139.32(7) . 3_755
N3 Yb1 N1 111.09(6) . 3_755
N2 Yb1 N1 90.32(7) . .
N3 Yb1 N1 148.14(7) . .
N1 Yb1 N1 84.77(7) 3_755 .
N2 Yb1 Li2 46.02(11) . .
N3 Yb1 Li2 47.89(11) . .
N1 Yb1 Li2 145.26(11) 3_755 .
N1 Yb1 Li2 128.21(11) . .
N2 Yb1 Li1 44.91(10) . .
N3 Yb1 Li1 130.85(10) . .
N1 Yb1 Li1 117.93(10) 3_755 .
N1 Yb1 Li1 45.41(10) . .
Li2 Yb1 Li1 86.93(13) . .
N2 Yb1 C1 140.79(7) . .
N3 Yb1 C1 89.36(6) . .
N1 Yb1 C1 22.61(6) 3_755 .
N1 Yb1 C1 106.90(6) . .
Li2 Yb1 C1 124.47(10) . .
Li1 Yb1 C1 138.65(10) . .
N2 Yb1 Yb1 121.48(5) . 3_755
N3 Yb1 Yb1 144.58(5) . 3_755
N1 Yb1 Yb1 42.57(4) 3_755 3_755
N1 Yb1 Yb1 42.20(4) . 3_755
Li2 Yb1 Yb1 167.46(10) . 3_755
Li1 Yb1 Yb1 81.03(8) . 3_755
C1 Yb1 Yb1 64.78(4) . 3_755
N2 Yb1 Na1 128.45(5) . .
N3 Yb1 Na1 40.89(5) . .
N1 Yb1 Na1 70.27(5) 3_755 .
N1 Yb1 Na1 140.62(5) . .
Li2 Yb1 Na1 85.19(10) . .
Li1 Yb1 Na1 171.73(8) . .
C1 Yb1 Na1 49.21(4) . .
Yb1 Yb1 Na1 106.98(2) 3_755 .
O2 Na1 N3 129.96(7) . .
O2 Na1 C25 103.53(8) . .
N3 Na1 C25 30.36(7) . .
O2 Na1 C6 104.68(8) . .
N3 Na1 C6 112.90(8) . .
C25 Na1 C6 142.54(8) . .
O2 Na1 C1 133.74(8) . .
N3 Na1 C1 89.35(7) . .
C25 Na1 C1 119.43(8) . .
C6 Na1 C1 29.19(7) . .
O2 Na1 C26 94.20(8) . .
N3 Na1 C26 55.18(7) . .
C25 Na1 C26 30.77(7) . .
C6 Na1 C26 160.53(9) . .
C1 Na1 C26 131.51(8) . .
O2 Na1 C2 137.16(7) . .
N3 Na1 C2 92.88(7) . .
C25 Na1 C2 117.14(8) . .
C6 Na1 C2 48.30(8) . .
C1 Na1 C2 27.90(7) . .
C26 Na1 C2 113.57(8) . .
O2 Na1 Yb1 150.73(6) . .
N3 Na1 Yb1 34.24(5) . .
C25 Na1 Yb1 64.57(5) . .
C6 Na1 Yb1 78.87(6) . .
C1 Na1 Yb1 55.81(5) . .
C26 Na1 Yb1 87.03(6) . .
C2 Na1 Yb1 66.55(5) . .
N2 Li1 N1 103.7(2) . .
N2 Li1 C13 37.77(11) . .
N1 Li1 C13 141.4(2) . .
N2 Li1 C1 132.9(3) . 3_755
N1 Li1 C1 35.65(11) . 3_755
C13 Li1 C1 163.3(3) . 3_755
N2 Li1 C9' 122.4(3) . 3_755
N1 Li1 C9' 96.7(2) . 3_755
C13 Li1 C9' 104.2(2) . 3_755
C1 Li1 C9' 92.34(17) 3_755 3_755
N2 Li1 C14 62.64(14) . .
N1 Li1 C14 151.9(3) . .
C13 Li1 C14 33.09(10) . .
C1 Li1 C14 137.0(2) 3_755 .
C9' Li1 C14 111.4(2) 3_755 .
N2 Li1 C9 134.3(3) . 3_755
N1 Li1 C9 104.81(19) . 3_755
C13 Li1 C9 105.6(2) . 3_755
C1 Li1 C9 89.01(17) 3_755 3_755
C9' Li1 C9 19.64(18) 3_755 3_755
C14 Li1 C9 101.6(2) . 3_755
N2 Li1 C2 164.5(3) . 3_755
N1 Li1 C2 60.82(13) . 3_755
C13 Li1 C2 157.7(2) . 3_755
C1 Li1 C2 33.33(10) 3_755 3_755
C9' Li1 C2 63.36(14) 3_755 3_755
C14 Li1 C2 130.94(18) . 3_755
C9 Li1 C2 56.17(14) 3_755 3_755
N2 Li1 Yb1 49.28(11) . .
N1 Li1 Yb1 54.39(12) . .
C13 Li1 Yb1 86.98(14) . .
C1 Li1 Yb1 86.54(17) 3_755 .
C9' Li1 Yb1 121.8(2) 3_755 .
C14 Li1 Yb1 108.01(15) . .
C9 Li1 Yb1 140.9(2) 3_755 .
C2 Li1 Yb1 115.21(17) 3_755 .
O1 Li2 N2 123.7(3) . .
O1 Li2 N3 136.9(3) . .
N2 Li2 N3 99.4(2) . .
O1 Li2 C25 104.3(2) . .
N2 Li2 C25 131.7(2) . .
N3 Li2 C25 32.63(10) . .
O1 Li2 Yb1 173.4(2) . .
N2 Li2 Yb1 49.81(12) . .
N3 Li2 Yb1 49.56(11) . .
C25 Li2 Yb1 82.02(15) . .
O1 Li2 C13 95.06(19) . .
N2 Li2 C13 28.68(10) . .
N3 Li2 C13 128.0(2) . .
C25 Li2 C13 159.8(2) . .
Yb1 Li2 C13 78.46(14) . .
C1 N1 Li1 82.85(18) 3_755 .
C1 N1 Yb1 116.32(14) 3_755 3_755
Li1 N1 Yb1 139.69(17) . 3_755
C1 N1 Yb1 146.17(15) 3_755 .
Li1 N1 Yb1 80.20(13) . .
Yb1 N1 Yb1 95.23(7) 3_755 .
C13 N2 Li1 82.37(19) . .
C13 N2 Li2 108.1(2) . .
Li1 N2 Li2 148.0(2) . .
C13 N2 Yb1 167.50(16) . .
Li1 N2 Yb1 85.81(16) . .
Li2 N2 Yb1 84.17(16) . .
C25 N3 Li2 92.23(19) . .
C25 N3 Yb1 171.43(14) . .
Li2 N3 Yb1 82.55(15) . .
C25 N3 Na1 83.03(12) . .
Li2 N3 Na1 150.21(17) . .
Yb1 N3 Na1 104.86(7) . .
C40 O1 C37 112.10(17) . .
C40 O1 Li2 122.9(2) . .
C37 O1 Li2 125.0(2) . .
C41 O2 C44 113.35(19) . .
C41 O2 Na1 116.80(13) . .
C44 O2 Na1 129.55(15) . .
N1 C1 C6 124.3(2) 3_755 .
N1 C1 C2 120.6(2) 3_755 .
C6 C1 C2 115.0(2) . .
N1 C1 Li1 61.49(16) 3_755 3_755
C6 C1 Li1 120.1(2) . 3_755
C2 C1 Li1 88.04(19) . 3_755
N1 C1 Na1 112.54(15) 3_755 .
C6 C1 Na1 72.21(13) . .
C2 C1 Na1 86.38(14) . .
Li1 C1 Na1 167.71(16) 3_755 .
N1 C1 Yb1 41.07(10) 3_755 .
C6 C1 Yb1 126.80(16) . .
C2 C1 Yb1 103.25(14) . .
Li1 C1 Yb1 95.71(13) 3_755 .
Na1 C1 Yb1 74.97(6) . .
C3 C2 C1 119.8(2) . .
C3 C2 C7 119.1(2) . .
C1 C2 C7 121.1(2) . .
C3 C2 Li1 132.0(2) . 3_755
C1 C2 Li1 58.63(17) . 3_755
C7 C2 Li1 80.57(18) . 3_755
C3 C2 Na1 84.22(17) . .
C1 C2 Na1 65.72(13) . .
C7 C2 Na1 123.14(15) . .
Li1 C2 Na1 123.37(14) 3_755 .
C4 C3 C2 121.8(3) . .
C3 C4 C5 119.4(2) . .
C6 C5 C4 121.7(3) . .
C5 C6 C1 122.3(2) . .
C5 C6 C10 119.7(2) . .
C1 C6 C10 117.9(2) . .
C5 C6 Na1 82.95(15) . .
C1 C6 Na1 78.59(13) . .
C10 C6 Na1 106.56(15) . .
C9' C7 C8 115.3(3) . .
C9' C7 C2 120.4(3) . .
C8 C7 C2 114.6(2) . .
C9' C7 C9 33.6(3) . .
C8 C7 C9 100.7(3) . .
C2 C7 C9 106.8(3) . .
C9' C9 C7 70.9(4) . .
C9' C9 Li1 64.3(4) . 3_755
C7 C9 Li1 81.5(2) . 3_755
C9 C9' C7 75.5(4) . .
C9 C9' Li1 96.1(5) . 3_755
C7 C9' Li1 91.2(2) . 3_755
C6 C10 C12 113.1(2) . .
C6 C10 C11 115.2(2) . .
C12 C10 C11 108.3(2) . .
C18 C13 N2 122.7(2) . .
C18 C13 C14 117.2(2) . .
N2 C13 C14 120.1(2) . .
C18 C13 Li1 122.0(2) . .
N2 C13 Li1 59.86(16) . .
C14 C13 Li1 87.43(19) . .
C18 C13 Li2 119.7(2) . .
N2 C13 Li2 43.25(14) . .
C14 C13 Li2 106.5(2) . .
Li1 C13 Li2 98.15(18) . .
C15 C14 C13 118.9(3) . .
C15 C14 C19 118.7(3) . .
C13 C14 C19 122.1(2) . .
C15 C14 Li1 136.5(2) . .
C13 C14 Li1 59.48(16) . .
C19 C14 Li1 82.0(2) . .
C16 C15 C14 121.5(3) . .
C17 C16 C15 119.5(3) . .
C16 C17 C18 121.2(3) . .
C17 C18 C13 121.5(3) . .
C17 C18 C22 118.7(3) . .
C13 C18 C22 119.7(3) . .
C14 C19 C21 111.5(3) . .
C14 C19 C20 111.2(3) . .
C21 C19 C20 109.7(3) . .
C23 C22 C24 105.9(4) . .
C23 C22 C18 118.5(4) . .
C24 C22 C18 117.3(3) . .
N3 C25 C30 123.4(2) . .
N3 C25 C26 123.0(2) . .
C30 C25 C26 113.6(2) . .
N3 C25 Li2 55.14(15) . .
C30 C25 Li2 110.84(18) . .
C26 C25 Li2 106.56(19) . .
N3 C25 Na1 66.62(11) . .
C30 C25 Na1 123.70(16) . .
C26 C25 Na1 82.14(13) . .
Li2 C25 Na1 115.37(14) . .
C27 C26 C25 119.2(2) . .
C27 C26 C31 121.0(2) . .
C25 C26 C31 119.8(2) . .
C27 C26 Na1 128.9(2) . .
C25 C26 Na1 67.09(12) . .
C31 C26 Na1 76.61(16) . .
C26 C27 C28 124.9(3) . .
C29 C28 C27 116.1(3) . .
C28 C29 C30 124.7(3) . .
C29 C30 C25 121.2(2) . .
C29 C30 C34 120.6(2) . .
C25 C30 C34 118.2(2) . .
C26 C31 C33 113.4(3) . .
C26 C31 C32 111.6(3) . .
C33 C31 C32 108.9(3) . .
C35 C34 C30 111.1(2) . .
C35 C34 C36 109.9(3) . .
C30 C34 C36 114.1(2) . .
O1 C37 C38 106.66(17) . .
C37 C38 C39 105.40(17) . .
C40 C39 C38 105.6(2) . .
O1 C40 C39 107.42(18) . .
O2 C41 C42 107.50(18) . .
C41 C42 C43 105.9(2) . .
C42 C43 C44 105.90(18) . .
O2 C44 C43 106.64(19) . .
C46' C45 C46 28.9(4) . .
C46' C45 C47 120.7(4) . 5_655
C46 C45 C47 121.7(4) . 5_655
C46' C46 C47 76.3(5) . .
C46' C46 C45 75.2(5) . .
C47 C46 C45 113.5(4) . .
C46 C46' C45 75.9(4) . .
C46 C46' C47 74.9(5) . .
C45 C46' C47 113.3(3) . .
C46 C47 C46' 28.8(4) . .
C46 C47 C45 117.9(3) . 5_655
C46' C47 C45 116.7(4) . 5_655

loop_
_geom_bond_atom_site_label_1
_geom_bond_atom_site_label_2
_geom_bond_distance
_geom_bond_site_symmetry_2
Yb1 N2 2.122(2) .
Yb1 N3 2.1216(19) .
Yb1 N1 2.2879(18) 3_755
Yb1 N1 2.3041(18) .
Yb1 Li2 2.764(5) .
Yb1 Li1 2.793(4) .
Yb1 C1 3.121(2) .
Yb1 Yb1 3.3917(6) 3_755
Yb1 Na1 3.6442(11) .
Na1 O2 2.295(2) .
Na1 N3 2.468(2) .
Na1 C25 2.669(2) .
Na1 C6 2.775(3) .
Na1 C1 2.857(2) .
Na1 C26 2.871(3) .
Na1 C2 3.128(3) .
Li1 N2 1.977(4) .
Li1 N1 2.018(5) .
Li1 C13 2.266(5) .
Li1 C1 2.279(5) 3_755
Li1 C9' 2.387(6) 3_755
Li1 C14 2.628(5) .
Li1 C9 2.635(7) 3_755
Li1 C2 2.667(5) 3_755
Li2 O1 1.950(5) .
Li2 N2 1.999(5) .
Li2 N3 2.068(5) .
Li2 C25 2.519(5) .
Li2 C13 2.774(5) .
N1 C1 1.339(3) 3_755
N1 Yb1 2.2879(18) 3_755
N2 C13 1.400(3) .
N3 C25 1.359(3) .
O1 C40 1.408(3) .
O1 C37 1.411(3) .
O2 C41 1.408(3) .
O2 C44 1.409(3) .
C1 N1 1.339(3) 3_755
C1 C6 1.422(4) .
C1 C2 1.466(3) .
C1 Li1 2.279(5) 3_755
C2 C3 1.414(4) .
C2 C7 1.550(4) .
C2 Li1 2.667(5) 3_755
C3 C4 1.360(4) .
C4 C5 1.380(4) .
C5 C6 1.375(3) .
C6 C10 1.510(4) .
C7 C9' 1.522(4) .
C7 C8 1.533(4) .
C7 C9 1.560(5) .
C9 C9' 0.891(8) .
C9 Li1 2.635(7) 3_755
C9' Li1 2.387(6) 3_755
C10 C12 1.546(4) .
C10 C11 1.562(4) .
C13 C18 1.394(4) .
C13 C14 1.436(4) .
C14 C15 1.402(4) .
C14 C19 1.524(5) .
C15 C16 1.369(5) .
C16 C17 1.364(5) .
C17 C18 1.379(4) .
C18 C22 1.509(5) .
C19 C21 1.537(5) .
C19 C20 1.564(5) .
C22 C23 1.448(7) .
C22 C24 1.511(7) .
C25 C30 1.459(3) .
C25 C26 1.483(3) .
C26 C27 1.384(4) .
C26 C31 1.522(4) .
C27 C28 1.384(5) .
C28 C29 1.346(4) .
C29 C30 1.378(4) .
C30 C34 1.509(3) .
C31 C33 1.532(5) .
C31 C32 1.566(5) .
C34 C35 1.490(5) .
C34 C36 1.559(4) .
C37 C38 1.507(3) .
C38 C39 1.513(3) .
C39 C40 1.509(3) .
C41 C42 1.502(3) .
C42 C43 1.517(3) .
C43 C44 1.524(4) .
C45 C46' 1.385(4) .
C45 C46 1.389(4) .
C45 C47 1.440(6) 5_655
C46 C46' 0.693(10) .
C46 C47 1.387(5) .
C46' C47 1.395(4) .
C47 C45 1.440(6) 5_655
